data_4350809
loop_
_publ_author_name
'Zhang, Chuan-Lei'
'Xu, Heng'
'Song, Xiao-Wei'
'Meng, Yan'
'Chen, Jing-Juan'

_publ_section_title
;
 Three d10 coordination polymers based on rigid ligands with flexible
 functional groups: Syntheses, structures and luminescence
;
_journal_name_full 'Inorganic Chemistry Communications'
_journal_page_first 229
_journal_page_last 233
_journal_paper_doi 10.1016/j.inoche.2017.09.003
_journal_volume 84
_journal_year 2017
_chemical_formula_sum 'C41 H32 N3 O9 Zn'
_chemical_formula_weight 776.07
_space_group_IT_number 13
_space_group_name_Hall '-P 2yc'
_space_group_name_H-M_alt 'P 1 2/c 1'
_symmetry_cell_setting monoclinic
_symmetry_space_group_name_H-M 'P 1 2/c 1'
_atom_sites_solution_hydrogens geom
_atom_sites_solution_primary direct
_atom_sites_solution_secondary difmap
_audit_creation_method SHELXL-97
_cell_angle_alpha 90.00
_cell_angle_beta 102.960(3)
_cell_angle_gamma 90.00
_cell_formula_units_Z 4
_cell_length_a 13.0893(11)
_cell_length_b 8.9978(7)
_cell_length_c 31.5216(19)
_cell_measurement_reflns_used 6703
_cell_measurement_temperature 293(2)
_cell_measurement_theta_max 25.50
_cell_measurement_theta_min 2.29
_cell_volume 3617.9(5)
_computing_cell_refinement 'Bruker SMART'
_computing_data_collection 'Bruker SMART'
_computing_data_reduction 'Bruker SAINT'
_computing_molecular_graphics 'Bruker SHELXTL'
_computing_publication_material 'Bruker SHELXTL'
_computing_structure_refinement 'SHELXL-97 (Sheldrick, 1997)'
_computing_structure_solution 'SHELXS-97 (Sheldrick, 1990)'
_diffrn_ambient_temperature 293(2)
_diffrn_measured_fraction_theta_full 0.995
_diffrn_measured_fraction_theta_max 0.995
_diffrn_measurement_device_type 'CCD area detector'
_diffrn_measurement_method 'phi and omega scans'
_diffrn_radiation_monochromator graphite
_diffrn_radiation_source 'fine-focus sealed tube'
_diffrn_radiation_type MoK\a
_diffrn_radiation_wavelength 0.71073
_diffrn_reflns_av_R_equivalents 0.0325
_diffrn_reflns_av_sigmaI/netI 0.0422
_diffrn_reflns_limit_h_max 13
_diffrn_reflns_limit_h_min -17
_diffrn_reflns_limit_k_max 11
_diffrn_reflns_limit_k_min -11
_diffrn_reflns_limit_l_max 41
_diffrn_reflns_limit_l_min -41
_diffrn_reflns_number 24792
_diffrn_reflns_theta_full 28.31
_diffrn_reflns_theta_max 28.31
_diffrn_reflns_theta_min 1.33
_exptl_absorpt_coefficient_mu 0.741
_exptl_absorpt_correction_T_max 0.8785
_exptl_absorpt_correction_T_min 0.8543
_exptl_absorpt_correction_type multi-scan
_exptl_absorpt_process_details 'SADABS; Bruker, 2000'
_exptl_crystal_colour colourless
_exptl_crystal_density_diffrn 1.425
_exptl_crystal_density_meas 1.425
_exptl_crystal_density_method 'not measured'
_exptl_crystal_description block
_exptl_crystal_F_000 1604
_exptl_crystal_size_max 0.22
_exptl_crystal_size_mid 0.20
_exptl_crystal_size_min 0.18
_refine_diff_density_max 1.855
_refine_diff_density_min -0.765
_refine_diff_density_rms 0.119
_refine_ls_extinction_method none
_refine_ls_goodness_of_fit_ref 1.059
_refine_ls_hydrogen_treatment mixed
_refine_ls_matrix_type full
_refine_ls_number_parameters 491
_refine_ls_number_reflns 8950
_refine_ls_number_restraints 0
_refine_ls_restrained_S_all 1.059
_refine_ls_R_factor_all 0.1013
_refine_ls_R_factor_gt 0.0764
_refine_ls_shift/su_max 0.007
_refine_ls_shift/su_mean 0.000
_refine_ls_structure_factor_coef Fsqd
_refine_ls_weighting_details 'calc w=1/[\s^2^(Fo^2^)+(0.1357P)^2^+5.2920P] where P=(Fo^2^+2Fc^2^)/3'
_refine_ls_weighting_scheme calc
_refine_ls_wR_factor_gt 0.2268
_refine_ls_wR_factor_ref 0.2437
_reflns_number_gt 6480
_reflns_number_total 8950
_reflns_threshold_expression >2sigma(I)
_cod_data_source_file Inorg6Chem-Commun-2017-84-229.cif
_cod_data_source_block 2
_cod_depositor_comments
;
The following automatic conversions were performed:

data item '_symmetry_cell_setting' value 'Monoclinic' was changed to
'monoclinic' in accordance with the built-in table derived from the
CIF Core dictionary named 'cif_core.dic' version 2.4.5 last updated
on 2014-11-21.

Automatic conversion script
Id: cif_fix_values 8738 2021-04-28 16:35:53Z antanas 
;
_cod_original_sg_symbol_H-M 'P2/c '
_cod_database_code 4350809

loop_
_symmetry_equiv_pos_as_xyz
'x, y, z'
'-x, y, -z+1/2'
'-x, -y, -z'
'x, -y, z-1/2'

loop_
_atom_site_label
_atom_site_type_symbol
_atom_site_fract_x
_atom_site_fract_y
_atom_site_fract_z
_atom_site_U_iso_or_equiv
_atom_site_adp_type
_atom_site_occupancy
_atom_site_symmetry_multiplicity
_atom_site_calc_flag
_atom_site_refinement_flags
_atom_site_disorder_assembly
_atom_site_disorder_group
O1W O 0.0333(13) 0.830(2) 0.0859(7) 0.362(11) Uani 1 1 d . . .
H1WA H 0.0507 0.8709 0.0643 0.543 Uiso 1 1 d R . .
H1WB H -0.0127 0.8832 0.0940 0.543 Uiso 1 1 d R . .
Zn1 Zn 0.28309(3) -0.12402(5) -0.007158(14) 0.03588(17) Uani 1 1 d . . .
O1 O 0.4072(4) -0.0397(6) 0.05723(16) 0.0983(17) Uani 1 1 d . . .
O2 O 0.2398(4) -0.0512(5) 0.04678(12) 0.0796(13) Uani 1 1 d . . .
O3 O 0.1683(3) 0.8343(5) 0.45625(12) 0.0663(10) Uani 1 1 d . . .
O4 O 0.2939(3) 0.9883(4) 0.44611(11) 0.0547(8) Uani 1 1 d . . .
O5 O 0.3545(4) 0.7192(4) 0.25699(12) 0.0702(11) Uani 1 1 d . . .
O6 O 0.2848(5) 0.1158(4) 0.26233(14) 0.0906(16) Uani 1 1 d . . .
N1 N 0.3966(3) -0.2649(4) -0.02071(11) 0.0386(7) Uani 1 1 d . . .
N2 N 0.7263(4) -0.6245(6) -0.10831(19) 0.0737(15) Uani 1 1 d . . .
N3 N 0.1438(3) -0.2421(4) -0.02826(12) 0.0433(8) Uani 1 1 d . . .
C1 C 0.3274(5) -0.0160(6) 0.06988(16) 0.0611(15) Uani 1 1 d . . .
C2 C 0.3313(4) 0.0611(5) 0.11207(14) 0.0471(10) Uani 1 1 d . . .
C3 C 0.4196(4) 0.1357(6) 0.13316(18) 0.0592(13) Uani 1 1 d . . .
H3 H 0.4803 0.1280 0.1226 0.071 Uiso 1 1 calc R . .
C4 C 0.2430(4) 0.0670(7) 0.12969(16) 0.0580(12) Uani 1 1 d . . .
H4 H 0.1832 0.0142 0.1165 0.070 Uiso 1 1 calc R . .
C5 C 0.4211(4) 0.2212(6) 0.16935(17) 0.0568(12) Uani 1 1 d . . .
H5 H 0.4815 0.2729 0.1824 0.068 Uiso 1 1 calc R . .
C6 C 0.2430(4) 0.1500(7) 0.16640(16) 0.0609(14) Uani 1 1 d . . .
H6 H 0.1834 0.1523 0.1778 0.073 Uiso 1 1 calc R . .
C7 C 0.3313(4) 0.2304(5) 0.18654(14) 0.0482(10) Uani 1 1 d . . .
C8 C 0.3280(4) 0.3252(6) 0.22514(15) 0.0482(10) Uani 1 1 d . . .
C9 C 0.3023(4) 0.2654(5) 0.26189(14) 0.0515(11) Uani 1 1 d . . .
C10 C 0.3487(4) 0.4777(6) 0.22424(15) 0.0494(10) Uani 1 1 d . . .
H10 H 0.3682 0.5181 0.2001 0.059 Uiso 1 1 calc R . .
C11 C 0.2951(4) 0.3575(5) 0.29674(14) 0.0504(11) Uani 1 1 d . . .
H11 H 0.2781 0.3165 0.3214 0.061 Uiso 1 1 calc R . .
C12 C 0.3407(4) 0.5693(5) 0.25838(15) 0.0461(10) Uani 1 1 d . . .
C13 C 0.3129(4) 0.5100(5) 0.29520(13) 0.0431(9) Uani 1 1 d . . .
C14 C 0.2951(3) 0.6042(5) 0.33159(13) 0.0408(9) Uani 1 1 d . . .
C15 C 0.2068(4) 0.5832(6) 0.34759(16) 0.0511(11) Uani 1 1 d . . .
H15 H 0.1587 0.5103 0.3355 0.061 Uiso 1 1 calc R . .
C16 C 0.1884(4) 0.6701(6) 0.38183(15) 0.0498(11) Uani 1 1 d . . .
H16 H 0.1284 0.6539 0.3923 0.060 Uiso 1 1 calc R . .
C17 C 0.2581(3) 0.7798(5) 0.40028(13) 0.0401(9) Uani 1 1 d . . .
C18 C 0.3475(3) 0.8023(5) 0.38446(13) 0.0404(9) Uani 1 1 d . . .
H18 H 0.3951 0.8758 0.3965 0.049 Uiso 1 1 calc R . .
C19 C 0.3661(3) 0.7152(5) 0.35066(13) 0.0399(9) Uani 1 1 d . . .
H19 H 0.4267 0.7306 0.3405 0.048 Uiso 1 1 calc R . .
C20 C 0.2362(4) 0.8743(5) 0.43673(13) 0.0442(10) Uani 1 1 d . . .
C21 C 0.2730(8) 0.0469(8) 0.3010(2) 0.101(3) Uani 1 1 d . . .
H21A H 0.3258 0.0832 0.3250 0.151 Uiso 1 1 calc R . .
H21B H 0.2803 -0.0587 0.2986 0.151 Uiso 1 1 calc R . .
H21C H 0.2048 0.0693 0.3059 0.151 Uiso 1 1 calc R . .
C22 C 0.3652(7) 0.7848(8) 0.2168(2) 0.083(2) Uani 1 1 d . . .
H22A H 0.4293 0.7515 0.2100 0.125 Uiso 1 1 calc R . .
H22B H 0.3665 0.8910 0.2196 0.125 Uiso 1 1 calc R . .
H22C H 0.3070 0.7558 0.1940 0.125 Uiso 1 1 calc R . .
C23 C 0.3841(3) -0.3289(6) -0.06008(15) 0.0486(11) Uani 1 1 d . . .
H23 H 0.3176 -0.3286 -0.0784 0.058 Uiso 1 1 calc R . .
C24 C 0.4938(3) -0.2678(6) 0.00458(14) 0.0463(10) Uani 1 1 d . . .
H24 H 0.5044 -0.2262 0.0322 0.056 Uiso 1 1 calc R . .
C25 C 0.5775(3) -0.3282(6) -0.00789(15) 0.0490(11) Uani 1 1 d . . .
H25 H 0.6432 -0.3268 0.0110 0.059 Uiso 1 1 calc R . .
C26 C 0.4642(4) -0.3946(6) -0.07456(16) 0.0515(11) Uani 1 1 d . . .
H26 H 0.4512 -0.4410 -0.1016 0.062 Uiso 1 1 calc R . .
C27 C 0.5655(3) -0.3917(5) -0.04855(14) 0.0403(9) Uani 1 1 d . . .
C28 C 0.6562(3) -0.4506(5) -0.06402(14) 0.0418(9) Uani 1 1 d . . .
C29 C 0.6480(4) -0.5711(6) -0.09233(19) 0.0596(13) Uani 1 1 d . . .
H29 H 0.5831 -0.6175 -0.1006 0.071 Uiso 1 1 calc R . .
C30 C 0.7548(3) -0.3857(5) -0.05075(15) 0.0428(9) Uani 1 1 d . . .
H30 H 0.7647 -0.3068 -0.0312 0.051 Uiso 1 1 calc R . .
C31 C 0.8182(4) -0.5580(7) -0.0957(2) 0.0679(16) Uani 1 1 d . . .
H31 H 0.8734 -0.5932 -0.1070 0.081 Uiso 1 1 calc R . .
C32 C 0.8383(3) -0.4388(6) -0.06675(15) 0.0469(10) Uani 1 1 d . . .
C33 C 0.9441(4) -0.3706(5) -0.05320(15) 0.0465(10) Uani 1 1 d . . .
C34 C 0.9564(4) -0.2267(6) -0.0414(2) 0.0618(14) Uani 1 1 d . . .
H34 H 0.8980 -0.1681 -0.0411 0.074 Uiso 1 1 calc R . .
C35 C 1.0348(4) -0.4564(6) -0.05020(19) 0.0580(13) Uani 1 1 d . . .
H35 H 1.0298 -0.5572 -0.0568 0.070 Uiso 1 1 calc R . .
C36 C 0.1322(4) -0.3886(6) -0.03719(17) 0.0535(12) Uani 1 1 d . . .
H36 H 0.1920 -0.4468 -0.0345 0.064 Uiso 1 1 calc R . .
C37 C 0.0562(4) -0.1660(7) -0.0295(2) 0.0630(14) Uani 1 1 d . . .
H37 H 0.0621 -0.0659 -0.0219 0.076 Uiso 1 1 calc R . .
O7 O 0.0120(8) 0.2090(11) 0.2150(3) 0.190(4) Uani 1 1 d . . .
O8 O 0.0148(9) 0.9764(12) 0.2177(3) 0.212(5) Uani 1 1 d . . .
H8A H 0.0128 1.0695 0.2221 0.318 Uiso 1 1 d R . .
C38 C 0.0000 0.9100(17) 0.2500 0.097(3) Uani 1 2 d S . .
C39 C 0.0000 0.7457(15) 0.2500 0.086(3) Uani 1 2 d S . .
C40 C 0.0588(6) 0.6698(11) 0.2272(3) 0.091(2) Uani 1 1 d . . .
H40 H 0.0997 0.7218 0.2116 0.110 Uiso 1 1 calc R . .
C41 C 0.0593(5) 0.5161(10) 0.2266(2) 0.087(2) Uani 1 1 d . . .
H41 H 0.0996 0.4662 0.2103 0.104 Uiso 1 1 calc R . .
C42 C 0.0000 0.4356(14) 0.2500 0.082(3) Uani 1 2 d S . .
C43 C 0.0000 0.2706(14) 0.2500 0.080(3) Uani 1 2 d S . .

loop_
_atom_site_aniso_label
_atom_site_aniso_U_11
_atom_site_aniso_U_22
_atom_site_aniso_U_33
_atom_site_aniso_U_23
_atom_site_aniso_U_13
_atom_site_aniso_U_12
O1W 0.262(17) 0.31(2) 0.53(3) 0.14(2) 0.137(19) 0.000(16)
Zn1 0.0348(3) 0.0416(3) 0.0327(2) -0.00137(19) 0.01081(17) -0.00029(19)
O1 0.118(4) 0.110(4) 0.080(3) -0.037(3) 0.048(3) 0.017(3)
O2 0.115(4) 0.085(3) 0.0339(18) -0.0161(19) 0.006(2) 0.000(3)
O3 0.072(2) 0.078(3) 0.058(2) -0.0113(19) 0.0344(19) -0.007(2)
O4 0.067(2) 0.052(2) 0.0484(18) -0.0132(15) 0.0212(16) -0.0038(17)
O5 0.112(3) 0.055(2) 0.051(2) -0.0076(17) 0.033(2) -0.006(2)
O6 0.171(5) 0.047(2) 0.054(2) -0.0050(18) 0.025(3) 0.001(3)
N1 0.0378(17) 0.0444(19) 0.0340(16) -0.0053(14) 0.0087(13) 0.0006(14)
N2 0.056(3) 0.078(3) 0.093(4) -0.048(3) 0.027(2) -0.015(2)
N3 0.0375(17) 0.050(2) 0.0449(19) -0.0073(16) 0.0138(15) -0.0060(15)
C1 0.109(5) 0.039(2) 0.036(2) -0.0016(19) 0.017(3) 0.016(3)
C2 0.065(3) 0.042(2) 0.034(2) -0.0015(17) 0.0095(19) 0.013(2)
C3 0.060(3) 0.063(3) 0.059(3) -0.008(2) 0.020(2) 0.008(2)
C4 0.060(3) 0.069(3) 0.042(2) -0.011(2) 0.006(2) -0.010(3)
C5 0.051(3) 0.066(3) 0.053(3) -0.014(2) 0.009(2) 0.000(2)
C6 0.055(3) 0.088(4) 0.042(2) -0.012(2) 0.016(2) 0.002(3)
C7 0.056(3) 0.052(3) 0.035(2) -0.0072(19) 0.0088(19) 0.009(2)
C8 0.053(3) 0.051(3) 0.039(2) -0.0061(19) 0.0072(19) 0.013(2)
C9 0.075(3) 0.040(2) 0.036(2) -0.0025(18) 0.006(2) 0.013(2)
C10 0.057(3) 0.053(3) 0.039(2) -0.0026(19) 0.0130(19) 0.004(2)
C11 0.073(3) 0.044(3) 0.032(2) -0.0001(18) 0.007(2) 0.009(2)
C12 0.054(3) 0.041(2) 0.044(2) -0.0031(19) 0.0125(19) 0.003(2)
C13 0.049(2) 0.043(2) 0.034(2) -0.0047(17) 0.0021(17) 0.0066(18)
C14 0.048(2) 0.042(2) 0.0314(19) -0.0026(16) 0.0055(16) 0.0065(17)
C15 0.052(3) 0.049(3) 0.052(3) -0.011(2) 0.012(2) -0.010(2)
C16 0.050(2) 0.057(3) 0.046(2) -0.006(2) 0.018(2) -0.007(2)
C17 0.045(2) 0.045(2) 0.0314(19) 0.0007(16) 0.0093(16) 0.0035(17)
C18 0.044(2) 0.043(2) 0.0331(19) 0.0014(17) 0.0060(16) -0.0004(18)
C19 0.043(2) 0.041(2) 0.0351(19) 0.0006(16) 0.0090(16) 0.0058(17)
C20 0.050(2) 0.048(2) 0.0322(19) 0.0014(18) 0.0049(17) 0.014(2)
C21 0.161(8) 0.065(4) 0.069(4) 0.015(3) 0.013(5) -0.010(5)
C22 0.129(6) 0.065(4) 0.065(4) 0.003(3) 0.038(4) -0.004(4)
C23 0.033(2) 0.067(3) 0.045(2) -0.010(2) 0.0064(17) -0.0029(19)
C24 0.039(2) 0.062(3) 0.038(2) -0.0119(19) 0.0081(17) 0.0040(19)
C25 0.033(2) 0.063(3) 0.048(2) -0.011(2) 0.0020(17) 0.0008(19)
C26 0.042(2) 0.066(3) 0.047(2) -0.019(2) 0.0110(19) -0.005(2)
C27 0.037(2) 0.040(2) 0.044(2) -0.0045(17) 0.0101(16) -0.0070(16)
C28 0.037(2) 0.045(2) 0.045(2) -0.0070(18) 0.0117(17) -0.0054(17)
C29 0.044(2) 0.063(3) 0.073(3) -0.032(3) 0.016(2) -0.013(2)
C30 0.040(2) 0.043(2) 0.047(2) -0.0117(18) 0.0117(17) -0.0054(17)
C31 0.055(3) 0.074(4) 0.081(4) -0.035(3) 0.030(3) -0.005(3)
C32 0.041(2) 0.051(3) 0.052(3) -0.010(2) 0.0183(19) -0.0042(19)
C33 0.045(2) 0.051(3) 0.048(2) -0.011(2) 0.0189(19) -0.0028(19)
C34 0.044(3) 0.058(3) 0.087(4) -0.015(3) 0.024(3) -0.002(2)
C35 0.052(3) 0.054(3) 0.074(3) -0.014(3) 0.027(2) -0.007(2)
C36 0.047(2) 0.058(3) 0.061(3) -0.002(2) 0.022(2) 0.005(2)
C37 0.048(3) 0.059(3) 0.084(4) -0.021(3) 0.020(3) -0.008(2)
O7 0.235(10) 0.188(9) 0.182(8) 0.048(7) 0.123(8) 0.111(8)
O8 0.268(12) 0.194(10) 0.208(10) -0.078(8) 0.125(9) -0.129(9)
C38 0.082(7) 0.120(11) 0.094(8) 0.000 0.030(6) 0.000
C39 0.049(5) 0.117(9) 0.088(7) 0.000 0.003(4) 0.000
C40 0.064(4) 0.114(6) 0.095(5) 0.005(5) 0.014(4) -0.007(4)
C41 0.055(3) 0.114(6) 0.092(5) 0.007(4) 0.018(3) 0.000(4)
C42 0.053(5) 0.123(9) 0.068(5) 0.000 0.010(4) 0.000
C43 0.066(5) 0.099(8) 0.075(6) 0.000 0.017(5) 0.000

loop_
_atom_type_symbol
_atom_type_description
_atom_type_scat_dispersion_real
_atom_type_scat_dispersion_imag
_atom_type_scat_source
C C 0.0033 0.0016 'International Tables Vol C Tables 4.2.6.8 and 6.1.1.4'
H H 0.0000 0.0000 'International Tables Vol C Tables 4.2.6.8 and 6.1.1.4'
N N 0.0061 0.0033 'International Tables Vol C Tables 4.2.6.8 and 6.1.1.4'
O O 0.0106 0.0060 'International Tables Vol C Tables 4.2.6.8 and 6.1.1.4'
Zn Zn 0.2839 1.4301 'International Tables Vol C Tables 4.2.6.8 and 6.1.1.4'

loop_
_geom_angle_atom_site_label_1
_geom_angle_atom_site_label_2
_geom_angle_atom_site_label_3
_geom_angle
_geom_angle_site_symmetry_1
_geom_angle_site_symmetry_3
H1WA O1W H1WB 109.5 . .
O4 Zn1 O2 121.12(18) 4_565 .
O4 Zn1 N1 92.90(14) 4_565 .
O2 Zn1 N1 136.31(17) . .
O4 Zn1 N3 106.58(15) 4_565 .
O2 Zn1 N3 92.48(17) . .
N1 Zn1 N3 103.83(14) . .
O4 Zn1 O1 106.83(18) 4_565 .
O2 Zn1 O1 56.93(18) . .
N1 Zn1 O1 89.26(15) . .
N3 Zn1 O1 143.28(17) . .
C1 O1 Zn1 82.3(4) . .
C1 O2 Zn1 100.3(4) . .
C20 O4 Zn1 123.0(3) . 4_566
C12 O5 C22 118.4(4) . .
C9 O6 C21 119.6(5) . .
C24 N1 C23 116.3(4) . .
C24 N1 Zn1 121.2(3) . .
C23 N1 Zn1 120.5(3) . .
C31 N2 C29 116.7(4) . .
C37 N3 C36 116.2(4) . .
C37 N3 Zn1 115.7(3) . .
C36 N3 Zn1 127.8(3) . .
O1 C1 O2 120.4(5) . .
O1 C1 C2 120.9(6) . .
O2 C1 C2 118.7(5) . .
C3 C2 C4 118.2(4) . .
C3 C2 C1 121.1(5) . .
C4 C2 C1 120.6(5) . .
C5 C3 C2 122.0(5) . .
C5 C3 H3 119.0 . .
C2 C3 H3 119.0 . .
C6 C4 C2 120.9(5) . .
C6 C4 H4 119.6 . .
C2 C4 H4 119.6 . .
C3 C5 C7 119.8(5) . .
C3 C5 H5 120.1 . .
C7 C5 H5 120.1 . .
C4 C6 C7 120.6(5) . .
C4 C6 H6 119.7 . .
C7 C6 H6 119.7 . .
C6 C7 C5 118.4(4) . .
C6 C7 C8 119.7(4) . .
C5 C7 C8 121.9(4) . .
C9 C8 C10 118.8(4) . .
C9 C8 C7 121.0(5) . .
C10 C8 C7 120.1(4) . .
O6 C9 C8 117.7(4) . .
O6 C9 C11 122.4(5) . .
C8 C9 C11 119.9(5) . .
C12 C10 C8 121.4(4) . .
C12 C10 H10 119.3 . .
C8 C10 H10 119.3 . .
C13 C11 C9 121.0(4) . .
C13 C11 H11 119.5 . .
C9 C11 H11 119.5 . .
O5 C12 C10 122.2(4) . .
O5 C12 C13 117.7(4) . .
C10 C12 C13 120.0(4) . .
C11 C13 C12 118.7(4) . .
C11 C13 C14 118.6(4) . .
C12 C13 C14 122.6(4) . .
C15 C14 C19 118.1(4) . .
C15 C14 C13 119.7(4) . .
C19 C14 C13 122.2(4) . .
C14 C15 C16 120.8(4) . .
C14 C15 H15 119.6 . .
C16 C15 H15 119.6 . .
C17 C16 C15 120.9(4) . .
C17 C16 H16 119.5 . .
C15 C16 H16 119.5 . .
C16 C17 C18 118.9(4) . .
C16 C17 C20 120.3(4) . .
C18 C17 C20 120.8(4) . .
C17 C18 C19 120.2(4) . .
C17 C18 H18 119.9 . .
C19 C18 H18 119.9 . .
C18 C19 C14 121.1(4) . .
C18 C19 H19 119.4 . .
C14 C19 H19 119.4 . .
O3 C20 O4 125.0(4) . .
O3 C20 C17 119.5(4) . .
O4 C20 C17 115.4(4) . .
O6 C21 H21A 109.5 . .
O6 C21 H21B 109.5 . .
H21A C21 H21B 109.5 . .
O6 C21 H21C 109.5 . .
H21A C21 H21C 109.5 . .
H21B C21 H21C 109.5 . .
O5 C22 H22A 109.5 . .
O5 C22 H22B 109.5 . .
H22A C22 H22B 109.5 . .
O5 C22 H22C 109.5 . .
H22A C22 H22C 109.5 . .
H22B C22 H22C 109.5 . .
N1 C23 C26 123.3(4) . .
N1 C23 H23 118.4 . .
C26 C23 H23 118.4 . .
N1 C24 C25 123.7(4) . .
N1 C24 H24 118.1 . .
C25 C24 H24 118.1 . .
C24 C25 C27 120.2(4) . .
C24 C25 H25 119.9 . .
C27 C25 H25 119.9 . .
C23 C26 C27 119.6(4) . .
C23 C26 H26 120.2 . .
C27 C26 H26 120.2 . .
C25 C27 C26 116.8(4) . .
C25 C27 C28 121.4(4) . .
C26 C27 C28 121.8(4) . .
C30 C28 C29 116.9(4) . .
C30 C28 C27 120.6(4) . .
C29 C28 C27 122.5(4) . .
N2 C29 C28 124.7(4) . .
N2 C29 H29 117.7 . .
C28 C29 H29 117.7 . .
C32 C30 C28 119.9(4) . .
C32 C30 H30 120.0 . .
C28 C30 H30 120.0 . .
N2 C31 C32 124.7(5) . .
N2 C31 H31 117.6 . .
C32 C31 H31 117.6 . .
C30 C32 C31 117.1(4) . .
C30 C32 C33 120.8(4) . .
C31 C32 C33 122.1(4) . .
C34 C33 C35 117.7(5) . .
C34 C33 C32 121.4(4) . .
C35 C33 C32 120.8(4) . .
C33 C34 C37 119.9(5) . 1_655
C33 C34 H34 120.0 . .
C37 C34 H34 120.0 1_655 .
C36 C35 C33 119.0(5) 1_655 .
C36 C35 H35 120.5 1_655 .
C33 C35 H35 120.5 . .
N3 C36 C35 122.9(5) . 1_455
N3 C36 H36 118.5 . .
C35 C36 H36 118.5 1_455 .
N3 C37 C34 124.0(5) . 1_455
N3 C37 H37 118.0 . .
C34 C37 H37 118.0 1_455 .
C38 O8 H8A 109.2 . .
O8 C38 O8 122.0(16) . 2
O8 C38 C39 119.0(8) . .
O8 C38 C39 119.0(8) 2 .
C40 C39 C40 119.3(12) . 2
C40 C39 C38 120.4(6) . .
C40 C39 C38 120.4(6) 2 .
C39 C40 C41 121.2(9) . .
C39 C40 H40 119.4 . .
C41 C40 H40 119.4 . .
C40 C41 C42 120.6(8) . .
C40 C41 H41 119.7 . .
C42 C41 H41 119.7 . .
C41 C42 C41 117.1(12) . 2
C41 C42 C43 121.4(6) . .
C41 C42 C43 121.4(6) 2 .
O7 C43 O7 128.5(13) . 2
O7 C43 C42 115.8(7) . .
O7 C43 C42 115.8(7) 2 .

loop_
_geom_bond_atom_site_label_1
_geom_bond_atom_site_label_2
_geom_bond_distance
_geom_bond_site_symmetry_2
O1W H1WA 0.8500 .
O1W H1WB 0.8499 .
Zn1 O4 1.943(3) 4_565
Zn1 O2 2.018(4) .
Zn1 N1 2.069(3) .
Zn1 N3 2.086(4) .
Zn1 O1 2.420(5) .
O1 C1 1.218(7) .
O2 C1 1.253(8) .
O3 C20 1.242(6) .
O4 C20 1.269(6) .
O4 Zn1 1.943(3) 4_566
O5 C12 1.363(6) .
O5 C22 1.431(7) .
O6 C9 1.366(6) .
O6 C21 1.408(8) .
N1 C24 1.341(5) .
N1 C23 1.345(6) .
N2 C31 1.322(7) .
N2 C29 1.329(7) .
N3 C37 1.329(6) .
N3 C36 1.349(6) .
C1 C2 1.490(6) .
C2 C3 1.373(8) .
C2 C4 1.391(7) .
C3 C5 1.372(7) .
C3 H3 0.9300 .
C4 C6 1.377(7) .
C4 H4 0.9300 .
C5 C7 1.403(7) .
C5 H5 0.9300 .
C6 C7 1.390(7) .
C6 H6 0.9300 .
C7 C8 1.495(6) .
C8 C9 1.385(7) .
C8 C10 1.400(7) .
C9 C11 1.397(6) .
C10 C12 1.378(6) .
C10 H10 0.9300 .
C11 C13 1.395(6) .
C11 H11 0.9300 .
C12 C13 1.398(6) .
C13 C14 1.485(6) .
C14 C15 1.374(6) .
C14 C19 1.405(6) .
C15 C16 1.397(7) .
C15 H15 0.9300 .
C16 C17 1.380(6) .
C16 H16 0.9300 .
C17 C18 1.386(6) .
C17 C20 1.507(6) .
C18 C19 1.387(6) .
C18 H18 0.9300 .
C19 H19 0.9300 .
C21 H21A 0.9600 .
C21 H21B 0.9600 .
C21 H21C 0.9600 .
C22 H22A 0.9600 .
C22 H22B 0.9600 .
C22 H22C 0.9600 .
C23 C26 1.369(6) .
C23 H23 0.9300 .
C24 C25 1.358(6) .
C24 H24 0.9300 .
C25 C27 1.380(6) .
C25 H25 0.9300 .
C26 C27 1.394(6) .
C26 H26 0.9300 .
C27 C28 1.480(6) .
C28 C30 1.393(6) .
C28 C29 1.393(6) .
C29 H29 0.9300 .
C30 C32 1.387(6) .
C30 H30 0.9300 .
C31 C32 1.395(7) .
C31 H31 0.9300 .
C32 C33 1.488(6) .
C33 C34 1.347(7) .
C33 C35 1.401(7) .
C34 C37 1.388(7) 1_655
C34 H34 0.9300 .
C35 C36 1.389(7) 1_655
C35 H35 0.9300 .
C36 C35 1.389(7) 1_455
C36 H36 0.9300 .
C37 C34 1.388(7) 1_455
C37 H37 0.9300 .
O7 C43 1.275(10) .
O8 C38 1.231(12) .
O8 H8A 0.8500 .
C38 O8 1.231(12) 2
C38 C39 1.479(18) .
C39 C40 1.351(10) .
C39 C40 1.351(10) 2
C40 C41 1.383(12) .
C40 H40 0.9300 .
C41 C42 1.389(10) .
C41 H41 0.9300 .
C42 C41 1.389(10) 2
C42 C43 1.484(17) .
C43 O7 1.275(10) 2

loop_
_geom_torsion_atom_site_label_1
_geom_torsion_atom_site_label_2
_geom_torsion_atom_site_label_3
_geom_torsion_atom_site_label_4
_geom_torsion
_geom_torsion_site_symmetry_1
_geom_torsion_site_symmetry_2
_geom_torsion_site_symmetry_3
_geom_torsion_site_symmetry_4
O4 Zn1 O1 C1 114.3(4) 4_565 . . .
O2 Zn1 O1 C1 -2.2(3) . . . .
N1 Zn1 O1 C1 -152.9(4) . . . .
N3 Zn1 O1 C1 -40.4(5) . . . .
O4 Zn1 O2 C1 -88.4(4) 4_565 . . .
N1 Zn1 O2 C1 47.4(5) . . . .
N3 Zn1 O2 C1 160.5(4) . . . .
O1 Zn1 O2 C1 2.2(3) . . . .
O4 Zn1 N1 C24 104.7(4) 4_565 . . .
O2 Zn1 N1 C24 -38.7(5) . . . .
N3 Zn1 N1 C24 -147.5(4) . . . .
O1 Zn1 N1 C24 -2.1(4) . . . .
O4 Zn1 N1 C23 -59.1(4) 4_565 . . .
O2 Zn1 N1 C23 157.6(4) . . . .
N3 Zn1 N1 C23 48.8(4) . . . .
O1 Zn1 N1 C23 -165.9(4) . . . .
O4 Zn1 N3 C37 -72.4(4) 4_565 . . .
O2 Zn1 N3 C37 51.1(4) . . . .
N1 Zn1 N3 C37 -169.8(4) . . . .
O1 Zn1 N3 C37 82.3(5) . . . .
O4 Zn1 N3 C36 113.7(4) 4_565 . . .
O2 Zn1 N3 C36 -122.7(4) . . . .
N1 Zn1 N3 C36 16.4(4) . . . .
O1 Zn1 N3 C36 -91.5(5) . . . .
Zn1 O1 C1 O2 3.5(5) . . . .
Zn1 O1 C1 C2 -173.9(4) . . . .
Zn1 O2 C1 O1 -4.2(7) . . . .
Zn1 O2 C1 C2 173.2(4) . . . .
O1 C1 C2 C3 14.4(8) . . . .
O2 C1 C2 C3 -163.0(5) . . . .
O1 C1 C2 C4 -169.7(6) . . . .
O2 C1 C2 C4 12.9(7) . . . .
C4 C2 C3 C5 -3.5(8) . . . .
C1 C2 C3 C5 172.5(5) . . . .
C3 C2 C4 C6 2.4(8) . . . .
C1 C2 C4 C6 -173.6(5) . . . .
C2 C3 C5 C7 2.0(9) . . . .
C2 C4 C6 C7 0.3(9) . . . .
C4 C6 C7 C5 -1.9(8) . . . .
C4 C6 C7 C8 177.2(5) . . . .
C3 C5 C7 C6 0.8(8) . . . .
C3 C5 C7 C8 -178.3(5) . . . .
C6 C7 C8 C9 56.7(7) . . . .
C5 C7 C8 C9 -124.2(6) . . . .
C6 C7 C8 C10 -121.9(6) . . . .
C5 C7 C8 C10 57.2(7) . . . .
C21 O6 C9 C8 171.2(6) . . . .
C21 O6 C9 C11 -8.9(10) . . . .
C10 C8 C9 O6 -178.5(5) . . . .
C7 C8 C9 O6 2.8(8) . . . .
C10 C8 C9 C11 1.5(7) . . . .
C7 C8 C9 C11 -177.1(5) . . . .
C9 C8 C10 C12 -2.2(7) . . . .
C7 C8 C10 C12 176.5(4) . . . .
O6 C9 C11 C13 -179.6(5) . . . .
C8 C9 C11 C13 0.3(8) . . . .
C22 O5 C12 C10 7.6(8) . . . .
C22 O5 C12 C13 -169.4(5) . . . .
C8 C10 C12 O5 -176.0(5) . . . .
C8 C10 C12 C13 0.9(7) . . . .
C9 C11 C13 C12 -1.5(7) . . . .
C9 C11 C13 C14 174.8(4) . . . .
O5 C12 C13 C11 178.0(5) . . . .
C10 C12 C13 C11 0.9(7) . . . .
O5 C12 C13 C14 1.8(7) . . . .
C10 C12 C13 C14 -175.3(4) . . . .
C11 C13 C14 C15 -44.4(6) . . . .
C12 C13 C14 C15 131.8(5) . . . .
C11 C13 C14 C19 135.5(5) . . . .
C12 C13 C14 C19 -48.3(6) . . . .
C19 C14 C15 C16 0.0(7) . . . .
C13 C14 C15 C16 179.9(4) . . . .
C14 C15 C16 C17 0.4(8) . . . .
C15 C16 C17 C18 -0.4(7) . . . .
C15 C16 C17 C20 179.0(4) . . . .
C16 C17 C18 C19 -0.1(6) . . . .
C20 C17 C18 C19 -179.5(4) . . . .
C17 C18 C19 C14 0.5(6) . . . .
C15 C14 C19 C18 -0.5(6) . . . .
C13 C14 C19 C18 179.6(4) . . . .
Zn1 O4 C20 O3 -1.3(7) 4_566 . . .
Zn1 O4 C20 C17 -178.3(3) 4_566 . . .
C16 C17 C20 O3 15.1(6) . . . .
C18 C17 C20 O3 -165.5(4) . . . .
C16 C17 C20 O4 -167.7(4) . . . .
C18 C17 C20 O4 11.7(6) . . . .
C24 N1 C23 C26 0.1(7) . . . .
Zn1 N1 C23 C26 164.6(4) . . . .
C23 N1 C24 C25 1.3(7) . . . .
Zn1 N1 C24 C25 -163.1(4) . . . .
N1 C24 C25 C27 -0.2(8) . . . .
N1 C23 C26 C27 -2.5(8) . . . .
C24 C25 C27 C26 -2.2(7) . . . .
C24 C25 C27 C28 176.4(5) . . . .
C23 C26 C27 C25 3.5(7) . . . .
C23 C26 C27 C28 -175.2(5) . . . .
C25 C27 C28 C30 -31.9(7) . . . .
C26 C27 C28 C30 146.7(5) . . . .
C25 C27 C28 C29 148.5(5) . . . .
C26 C27 C28 C29 -32.9(7) . . . .
C31 N2 C29 C28 0.7(10) . . . .
C30 C28 C29 N2 -2.1(9) . . . .
C27 C28 C29 N2 177.5(6) . . . .
C29 C28 C30 C32 1.9(7) . . . .
C27 C28 C30 C32 -177.7(4) . . . .
C29 N2 C31 C32 1.0(11) . . . .
C28 C30 C32 C31 -0.5(8) . . . .
C28 C30 C32 C33 179.7(4) . . . .
N2 C31 C32 C30 -1.1(10) . . . .
N2 C31 C32 C33 178.8(6) . . . .
C30 C32 C33 C34 -28.4(8) . . . .
C31 C32 C33 C34 151.7(6) . . . .
C30 C32 C33 C35 148.3(5) . . . .
C31 C32 C33 C35 -31.6(8) . . . .
C35 C33 C34 C37 4.2(8) . . . 1_655
C32 C33 C34 C37 -179.1(5) . . . 1_655
C34 C33 C35 C36 -2.8(8) . . . 1_655
C32 C33 C35 C36 -179.6(5) . . . 1_655
C37 N3 C36 C35 4.7(7) . . . 1_455
Zn1 N3 C36 C35 178.5(4) . . . 1_455
C36 N3 C37 C34 -3.4(8) . . . 1_455
Zn1 N3 C37 C34 -178.0(5) . . . 1_455
O8 C38 C39 C40 30.0(8) . . . .
O8 C38 C39 C40 -150.0(8) 2 . . .
O8 C38 C39 C40 -150.0(8) . . . 2
O8 C38 C39 C40 30.0(8) 2 . . 2
C40 C39 C40 C41 0.4(5) 2 . . .
C38 C39 C40 C41 -179.6(5) . . . .
C39 C40 C41 C42 -0.9(10) . . . .
C40 C41 C42 C41 0.4(5) . . . 2
C40 C41 C42 C43 -179.6(5) . . . .
C41 C42 C43 O7 -32.0(6) . . . .
C41 C42 C43 O7 148.0(6) 2 . . .
C41 C42 C43 O7 148.0(6) . . . 2
C41 C42 C43 O7 -32.0(6) 2 . . 2
